data_1561158
loop_
_publ_author_name
'Abeysinghe, Dileka'
'Smith, Mark D.'
'Morrison, Gregory'
'Yeon, Jeongho'
'zur Loye, Hans-Conrad'

_publ_section_title
;
 Facile in-situ reduction: Crystal growth and magnetic studies of reduced
 vanadium (III/IV) silicates CaxLn1&#x2212;xVSiO5 (Ln = Ce--Nd, Sm--Lu, Y)
;
_journal_name_full 'Journal of Solid State Chemistry'
_journal_page_first 80
_journal_page_last 86
_journal_paper_doi 10.1016/j.jssc.2018.01.004
_journal_volume 260
_journal_year 2018
_chemical_formula_moiety 'Ca0.72 Gd0.28 O5 Si V'
_chemical_formula_sum 'Ca0.72 Gd0.28 O5 Si V'
_chemical_formula_weight 232.12
_space_group_crystal_system monoclinic
_space_group_IT_number 15
_space_group_name_Hall '-C 2yc'
_space_group_name_H-M_alt 'C 1 2/c 1'
_atom_sites_solution_hydrogens .
_cell_angle_alpha 90
_cell_angle_beta 112.9615(18)
_cell_angle_gamma 90
_cell_formula_units_Z 4
_cell_length_a 6.5371(3)
_cell_length_b 8.7503(4)
_cell_length_c 6.9234(4)
_cell_measurement_reflns_used 3659
_cell_measurement_temperature 303(2)
_cell_measurement_theta_max 35.049
_cell_measurement_theta_min 3.196
_cell_volume 364.65(3)
_computing_cell_refinement 'SAINT Version 8.37a (Bruker, 2014)'
_computing_data_collection 'Bruker APEX3 v2016.5-0 (Bruker, 2016)'
_computing_data_reduction 'SAINT Version 8.37a (Bruker, 2014)'
_computing_molecular_graphics various
_computing_publication_material various
_computing_structure_refinement 'SHELXL-2017/1 (Sheldrick, 2017)'
_computing_structure_solution 'SHELXS (Sheldrick, 2008)'
_diffrn_ambient_temperature 303(2)
_diffrn_detector_area_resol_mean 10.4
_diffrn_measured_fraction_theta_full 1.000
_diffrn_measured_fraction_theta_max 1.000
_diffrn_measurement_device_type 'Bruker D8 QUEST'
_diffrn_measurement_method '\w and \f scans'
_diffrn_radiation_type MoK\a
_diffrn_radiation_wavelength 0.71073
_diffrn_reflns_av_R_equivalents 0.0425
_diffrn_reflns_av_unetI/netI 0.0288
_diffrn_reflns_Laue_measured_fraction_full 1.000
_diffrn_reflns_Laue_measured_fraction_max 1.000
_diffrn_reflns_limit_h_max 10
_diffrn_reflns_limit_h_min -10
_diffrn_reflns_limit_k_max 14
_diffrn_reflns_limit_k_min -14
_diffrn_reflns_limit_l_max 11
_diffrn_reflns_limit_l_min -11
_diffrn_reflns_number 5720
_diffrn_reflns_point_group_measured_fraction_full 1.000
_diffrn_reflns_point_group_measured_fraction_max 1.000
_diffrn_reflns_theta_full 35.049
_diffrn_reflns_theta_max 35.049
_diffrn_reflns_theta_min 4.109
_diffrn_source 'microfocus sealed X-ray tube'
_exptl_absorpt_coefficient_mu 8.985
_exptl_absorpt_correction_T_max 0.1078
_exptl_absorpt_correction_T_min 0.0624
_exptl_absorpt_correction_type multi-scan
_exptl_absorpt_process_details 'SADABS Version 2016/2 (Bruker, 2016)'
_exptl_crystal_colour black
_exptl_crystal_density_diffrn 4.228
_exptl_crystal_description irregular
_exptl_crystal_F_000 438
_exptl_crystal_size_max 0.060
_exptl_crystal_size_mid 0.050
_exptl_crystal_size_min 0.040
_refine_diff_density_max 0.725
_refine_diff_density_min -0.856
_refine_diff_density_rms 0.157
_refine_ls_extinction_coef 0.0055(8)
_refine_ls_extinction_expression Fc^*^=kFc[1+0.001xFc^2^\l^3^/sin(2\q)]^-1/4^
_refine_ls_extinction_method 'SHELXL-2017/1 (Sheldrick 2017)'
_refine_ls_goodness_of_fit_ref 1.202
_refine_ls_hydrogen_treatment undef
_refine_ls_matrix_type full
_refine_ls_number_parameters 42
_refine_ls_number_reflns 808
_refine_ls_number_restraints 0
_refine_ls_restrained_S_all 1.202
_refine_ls_R_factor_all 0.0383
_refine_ls_R_factor_gt 0.0290
_refine_ls_shift/su_max 0.000
_refine_ls_shift/su_mean 0.000
_refine_ls_structure_factor_coef Fsqd
_refine_ls_weighting_details 'w=1/[\s^2^(Fo^2^)+(0.0052P)^2^+2.7810P] where P=(Fo^2^+2Fc^2^)/3'
_refine_ls_weighting_scheme calc
_refine_ls_wR_factor_gt 0.0641
_refine_ls_wR_factor_ref 0.0663
_reflns_Friedel_coverage 0.000
_reflns_Friedel_fraction_full .
_reflns_Friedel_fraction_max .
_reflns_number_gt 688
_reflns_number_total 808
_reflns_threshold_expression 'I > 2\s(I)'
_cod_data_source_file 6.cif
_cod_data_source_block 6
_cod_original_sg_symbol_H-M 'C 2/c'
_cod_database_code 1561158
_shelx_space_group_comment
;
The symmetry employed for this shelxl refinement is uniquely defined
by the following loop, which should always be used as a source of
symmetry information in preference to the above space-group names.
They are only intended as comments.
;
_shelx_estimated_absorpt_t_min 0.615
_shelx_estimated_absorpt_t_max 0.715

loop_
_space_group_symop_operation_xyz
'x, y, z'
'-x, y, -z+1/2'
'x+1/2, y+1/2, z'
'-x+1/2, y+1/2, -z+1/2'
'-x, -y, -z'
'x, -y, z-1/2'
'-x+1/2, -y+1/2, -z'
'x+1/2, -y+1/2, z-1/2'

loop_
_atom_site_label
_atom_site_type_symbol
_atom_site_fract_x
_atom_site_fract_y
_atom_site_fract_z
_atom_site_U_iso_or_equiv
_atom_site_adp_type
_atom_site_occupancy
_atom_site_site_symmetry_order
_atom_site_calc_flag
_atom_site_refinement_flags_posn
_atom_site_refinement_flags_adp
_atom_site_refinement_flags_occupancy
_atom_site_disorder_assembly
_atom_site_disorder_group
Gd1 Gd 0.000000 0.33157(5) 0.250000 0.01901(16) Uani 0.282(3) 2 d S T P . .
Ca1 Ca 0.000000 0.33157(5) 0.250000 0.01901(16) Uani 0.718(3) 2 d S T P . .
V1 V 0.000000 0.000000 0.000000 0.01068(18) Uani 1 2 d S . P . .
Si1 Si 0.000000 0.68178(11) 0.250000 0.0070(2) Uani 1 2 d S T P . .
O1 O 0.3191(3) 0.0659(2) 0.0846(3) 0.0151(4) Uani 1 1 d . . . . .
O2 O 0.3916(3) 0.2870(2) 0.3819(3) 0.0128(4) Uani 1 1 d . . . . .
O3 O 0.000000 0.0675(3) 0.250000 0.0143(6) Uani 1 2 d S T P . .

loop_
_atom_site_aniso_label
_atom_site_aniso_U_11
_atom_site_aniso_U_22
_atom_site_aniso_U_33
_atom_site_aniso_U_23
_atom_site_aniso_U_13
_atom_site_aniso_U_12
Gd1 0.0114(2) 0.0102(2) 0.0265(3) 0.000 -0.00224(16) 0.000
Ca1 0.0114(2) 0.0102(2) 0.0265(3) 0.000 -0.00224(16) 0.000
V1 0.0108(3) 0.0121(3) 0.0090(3) 0.0004(2) 0.0037(2) 0.0009(2)
Si1 0.0063(4) 0.0065(4) 0.0076(4) 0.000 0.0019(3) 0.000
O1 0.0100(8) 0.0150(9) 0.0169(10) -0.0036(8) 0.0016(7) -0.0006(7)
O2 0.0127(8) 0.0116(9) 0.0147(9) -0.0024(7) 0.0060(7) -0.0013(7)
O3 0.0144(12) 0.0137(13) 0.0129(13) 0.000 0.0034(10) 0.000

loop_
_atom_type_symbol
_atom_type_description
_atom_type_scat_dispersion_real
_atom_type_scat_dispersion_imag
_atom_type_scat_source
O O 0.0106 0.0060 'International Tables Vol C Tables 4.2.6.8 and 6.1.1.4'
Si Si 0.0817 0.0704 'International Tables Vol C Tables 4.2.6.8 and 6.1.1.4'
Ca Ca 0.2262 0.3064 'International Tables Vol C Tables 4.2.6.8 and 6.1.1.4'
V V 0.3005 0.5294 'International Tables Vol C Tables 4.2.6.8 and 6.1.1.4'
Gd Gd -0.1653 3.9035 'International Tables Vol C Tables 4.2.6.8 and 6.1.1.4'

loop_
_geom_angle_atom_site_label_1
_geom_angle_atom_site_label_2
_geom_angle_atom_site_label_3
_geom_angle
_geom_angle_site_symmetry_1
_geom_angle_site_symmetry_3
O3 Gd1 O2 80.61(5) . 2
O3 Gd1 O2 80.61(5) . .
O2 Gd1 O2 161.23(10) 2 .
O3 Gd1 O1 147.91(5) . 4
O2 Gd1 O1 124.87(7) 2 4
O2 Gd1 O1 72.82(7) . 4
O3 Gd1 O1 147.91(5) . 3_455
O2 Gd1 O1 72.82(7) 2 3_455
O2 Gd1 O1 124.87(7) . 3_455
O1 Gd1 O1 64.19(10) 4 3_455
O3 Gd1 O2 66.30(5) . 8_455
O2 Gd1 O2 73.53(8) 2 8_455
O2 Gd1 O2 98.76(7) . 8_455
O1 Gd1 O2 134.67(7) 4 8_455
O1 Gd1 O2 88.74(7) 3_455 8_455
O3 Gd1 O2 66.30(5) . 7_556
O2 Gd1 O2 98.76(7) 2 7_556
O2 Gd1 O2 73.53(8) . 7_556
O1 Gd1 O2 88.74(7) 4 7_556
O1 Gd1 O2 134.67(7) 3_455 7_556
O2 Gd1 O2 132.60(9) 8_455 7_556
O3 Gd1 Si1 180.0 . .
O2 Gd1 Si1 99.39(5) 2 .
O2 Gd1 Si1 99.39(5) . .
O1 Gd1 Si1 32.09(5) 4 .
O1 Gd1 Si1 32.09(5) 3_455 .
O2 Gd1 Si1 113.70(5) 8_455 .
O2 Gd1 Si1 113.70(5) 7_556 .
O3 Gd1 V1 30.819(5) . .
O2 Gd1 V1 83.00(5) 2 .
O2 Gd1 V1 80.89(5) . .
O1 Gd1 V1 150.74(5) 4 .
O1 Gd1 V1 125.64(5) 3_455 .
O2 Gd1 V1 37.24(4) 8_455 .
O2 Gd1 V1 96.07(5) 7_556 .
Si1 Gd1 V1 149.181(5) . .
O3 Gd1 V1 30.819(5) . 2
O2 Gd1 V1 80.89(5) 2 2
O2 Gd1 V1 83.00(5) . 2
O1 Gd1 V1 125.64(5) 4 2
O1 Gd1 V1 150.74(5) 3_455 2
O2 Gd1 V1 96.07(5) 8_455 2
O2 Gd1 V1 37.24(4) 7_556 2
Si1 Gd1 V1 149.181(4) . 2
V1 Gd1 V1 61.638(9) . 2
O3 Gd1 V1 115.836(7) . 4
O2 Gd1 V1 160.68(5) 2 4
O2 Gd1 V1 36.72(5) . 4
O1 Gd1 V1 36.14(5) 4 4
O1 Gd1 V1 93.97(5) 3_455 4
O2 Gd1 V1 121.25(5) 8_455 4
O2 Gd1 V1 80.31(4) 7_556 4
Si1 Gd1 V1 64.164(7) . 4
V1 Gd1 V1 116.314(6) . 4
V1 Gd1 V1 107.771(5) 2 4
O3 Gd1 V1 115.836(7) . 3_455
O2 Gd1 V1 36.72(5) 2 3_455
O2 Gd1 V1 160.68(5) . 3_455
O1 Gd1 V1 93.97(5) 4 3_455
O1 Gd1 V1 36.14(5) 3_455 3_455
O2 Gd1 V1 80.31(4) 8_455 3_455
O2 Gd1 V1 121.25(5) 7_556 3_455
Si1 Gd1 V1 64.164(7) . 3_455
V1 Gd1 V1 107.771(5) . 3_455
V1 Gd1 V1 116.314(6) 2 3_455
V1 Gd1 V1 128.328(15) 4 3_455
O3 V1 O3 180.0 . 5
O3 V1 O1 89.15(7) . 5
O3 V1 O1 90.85(7) 5 5
O3 V1 O1 90.85(7) . .
O3 V1 O1 89.15(7) 5 .
O1 V1 O1 180.0 5 .
O3 V1 O2 87.48(10) . 8_455
O3 V1 O2 92.52(10) 5 8_455
O1 V1 O2 89.24(8) 5 8_455
O1 V1 O2 90.76(8) . 8_455
O3 V1 O2 92.52(10) . 4_545
O3 V1 O2 87.48(10) 5 4_545
O1 V1 O2 90.76(8) 5 4_545
O1 V1 O2 89.24(8) . 4_545
O2 V1 O2 180.00(5) 8_455 4_545
O3 V1 Gd1 139.66(9) . 5
O3 V1 Gd1 40.34(9) 5 5
O1 V1 Gd1 79.20(6) 5 5
O1 V1 Gd1 100.80(6) . 5
O2 V1 Gd1 130.27(6) 8_455 5
O2 V1 Gd1 49.73(6) 4_545 5
O3 V1 Gd1 40.34(9) . .
O3 V1 Gd1 139.66(9) 5 .
O1 V1 Gd1 100.80(6) 5 .
O1 V1 Gd1 79.20(6) . .
O2 V1 Gd1 49.73(6) 8_455 .
O2 V1 Gd1 130.27(6) 4_545 .
Gd1 V1 Gd1 180.0 5 .
O3 V1 Gd1 89.24(4) . 7_455
O3 V1 Gd1 90.76(4) 5 7_455
O1 V1 Gd1 45.00(6) 5 7_455
O1 V1 Gd1 135.00(6) . 7_455
O2 V1 Gd1 44.28(6) 8_455 7_455
O2 V1 Gd1 135.72(6) 4_545 7_455
Gd1 V1 Gd1 107.771(5) 5 7_455
Gd1 V1 Gd1 72.229(5) . 7_455
O3 V1 Gd1 90.76(4) . 3_545
O3 V1 Gd1 89.24(4) 5 3_545
O1 V1 Gd1 135.00(6) 5 3_545
O1 V1 Gd1 45.00(6) . 3_545
O2 V1 Gd1 135.72(6) 8_455 3_545
O2 V1 Gd1 44.28(6) 4_545 3_545
Gd1 V1 Gd1 72.229(5) 5 3_545
Gd1 V1 Gd1 107.771(5) . 3_545
Gd1 V1 Gd1 180.000(14) 7_455 3_545
O1 Si1 O1 103.49(16) 3_455 4
O1 Si1 O2 112.72(11) 3_455 3_455
O1 Si1 O2 108.00(11) 4 3_455
O1 Si1 O2 108.00(11) 3_455 4
O1 Si1 O2 112.72(11) 4 4
O2 Si1 O2 111.69(16) 3_455 4
O1 Si1 Gd1 51.74(8) 3_455 .
O1 Si1 Gd1 51.74(8) 4 .
O2 Si1 Gd1 124.15(8) 3_455 .
O2 Si1 Gd1 124.15(8) 4 .
O1 Si1 Ca1 64.00(8) 3_455 5_565
O1 Si1 Ca1 113.37(9) 4 5_565
O2 Si1 Ca1 138.08(8) 3_455 5_565
O2 Si1 Ca1 45.07(7) 4 5_565
Gd1 Si1 Ca1 88.068(18) . 5_565
O1 Si1 Ca1 113.37(9) 3_455 5_566
O1 Si1 Ca1 64.00(8) 4 5_566
O2 Si1 Ca1 45.07(7) 3_455 5_566
O2 Si1 Ca1 138.08(8) 4 5_566
Gd1 Si1 Ca1 88.068(18) . 5_566
Ca1 Si1 Ca1 176.14(4) 5_565 5_566
O1 Si1 Ca1 130.35(8) 3_455 3
O1 Si1 Ca1 79.25(8) 4 3
O2 Si1 Ca1 113.19(8) 3_455 3
O2 Si1 Ca1 35.74(7) 4 3
Gd1 Si1 Ca1 111.851(17) . 3
Ca1 Si1 Ca1 69.554(6) 5_565 3
Ca1 Si1 Ca1 111.989(9) 5_566 3
O1 Si1 Ca1 79.25(8) 3_455 3_455
O1 Si1 Ca1 130.35(8) 4 3_455
O2 Si1 Ca1 35.74(7) 3_455 3_455
O2 Si1 Ca1 113.19(8) 4 3_455
Gd1 Si1 Ca1 111.850(17) . 3_455
Ca1 Si1 Ca1 111.989(9) 5_565 3_455
Ca1 Si1 Ca1 69.554(6) 5_566 3_455
Ca1 Si1 Ca1 136.30(3) 3 3_455
Si1 O1 V1 139.67(13) 3_545 .
Si1 O1 Gd1 96.16(10) 3_545 3_545
V1 O1 Gd1 98.86(9) . 3_545
Si1 O1 Ca1 87.81(9) 3_545 7
V1 O1 Ca1 121.05(9) . 7
Gd1 O1 Ca1 109.80(8) 3_545 7
Si1 O2 V1 125.17(12) 3_545 4
Si1 O2 Gd1 120.64(10) 3_545 .
V1 O2 Gd1 99.00(8) 4 .
Si1 O2 Gd1 108.20(10) 3_545 7_556
V1 O2 Gd1 93.03(8) 4 7_556
Gd1 O2 Gd1 106.47(8) . 7_556
V1 O3 V1 142.32(18) . 2
V1 O3 Gd1 108.84(9) . .
V1 O3 Gd1 108.84(9) 2 .

loop_
_geom_bond_atom_site_label_1
_geom_bond_atom_site_label_2
_geom_bond_distance
_geom_bond_site_symmetry_2
Gd1 O3 2.311(3) .
Gd1 O2 2.391(2) 2
Gd1 O2 2.391(2) .
Gd1 O1 2.420(2) 4
Gd1 O1 2.420(2) 3_455
Gd1 O2 2.581(2) 8_455
Gd1 O2 2.581(2) 7_556
Gd1 Si1 3.0645(11) .
Gd1 V1 3.3784(4) .
Gd1 V1 3.3784(4) 2
Gd1 V1 3.3819(2) 4
Gd1 V1 3.3819(2) 3_455
V1 O3 1.8288(10) .
V1 O3 1.8288(10) 5
V1 O1 2.018(2) 5
V1 O1 2.018(2) .
V1 O2 2.047(2) 8_455
V1 O2 2.047(2) 4_545
Si1 O1 1.638(2) 3_455
Si1 O1 1.638(2) 4
Si1 O2 1.640(2) 3_455
Si1 O2 1.640(2) 4
